data_1559570
loop_
_publ_author_name
'Zheng, Handou'
'Zhong, Liu'
'Du, Cheng'
'Du, Wenbo'
'Cheung, Chi Shing'
'Ruan, Jingjing'
'Gao, Haiyang'

_publ_section_title
;
 Combining hydrogen bonding interactions with steric and electronic
 modifications for thermally robust \a-diimine palladium catalysts toward
 ethylene (co)polymerization
;
_journal_issue 1
_journal_name_full 'Catalysis Science &amp; Technology'
_journal_page_first 124
_journal_page_last 135
_journal_paper_doi 10.1039/D0CY01617A
_journal_volume 11
_journal_year 2021
_chemical_formula_moiety 'C41 H45 Br2 Cl N2 Pd'
_chemical_formula_sum 'C41 H45 Br2 Cl N2 Pd'
_chemical_formula_weight 867.46
_space_group_crystal_system monoclinic
_space_group_IT_number 14
_space_group_name_Hall '-P 2yn'
_space_group_name_H-M_alt 'P 1 21/n 1'
_atom_sites_solution_hydrogens geom
_atom_sites_solution_primary direct
_audit_creation_date 2020-03-17
_audit_creation_method
;
Olex2 1.2
(compiled 2016.09.09 svn.r3337 for OlexSys, GUI svn.r5227)
;
_audit_update_record
;
2020-08-04 deposited with the CCDC.	2020-10-27 downloaded from the CCDC.
;
_cell_angle_alpha 90
_cell_angle_beta 96.9770(10)
_cell_angle_gamma 90
_cell_formula_units_Z 4
_cell_length_a 12.8172(2)
_cell_length_b 18.0795(3)
_cell_length_c 16.7528(3)
_cell_measurement_reflns_used 6237
_cell_measurement_temperature 150.00(10)
_cell_measurement_theta_max 72.7900
_cell_measurement_theta_min 4.0870
_cell_volume 3853.36(11)
_computing_cell_refinement 'CrysAlisPro 1.171.39.46 (Rigaku OD, 2018)'
_computing_data_collection 'CrysAlisPro 1.171.39.46 (Rigaku OD, 2018)'
_computing_data_reduction 'CrysAlisPro 1.171.39.46 (Rigaku OD, 2018)'
_computing_molecular_graphics 'Olex2 (Dolomanov et al., 2009)'
_computing_publication_material 'Olex2 (Dolomanov et al., 2009)'
_computing_structure_refinement 'ShelXL (Sheldrick, 2015)'
_computing_structure_solution 'SIR2004 (Burla et al., 2007)'
_diffrn_ambient_environment N~2~
_diffrn_ambient_temperature 150.00(10)
_diffrn_detector 'CCD plate'
_diffrn_detector_area_resol_mean 5.2913
_diffrn_detector_type AtlasS2
_diffrn_measured_fraction_theta_full 0.991
_diffrn_measured_fraction_theta_max 0.954
_diffrn_measurement_details
;
List of Runs (angles in degrees, time in seconds):

  # Type    Start    End  Width  t~exp~   \w     \q     \k     \f   Frames
#--------------------------------------------------------------------------
  1  \w   -113.00 -20.00   1.00    2.19    --  -41.14 -38.00 120.00   93
  2  \w    -78.00  -2.00   1.00    2.19    --  -41.14 125.00 -60.00   76
  3  \w      2.00  66.00   1.00    2.19    --   41.14 -99.00 -60.00   64
  4  \w     81.00 170.00   1.00    8.78    --  110.65  77.00-150.00   89
  5  \w     99.00 178.00   1.00    8.78    --  110.65  30.00-180.00   79
  6  \w     82.00 173.00   1.00    8.78    --  110.65  61.00 -90.00   91
  7  \w     39.00 135.00   1.00    8.78    --  110.65 -61.00 120.00   96
;
_diffrn_measurement_device 'four-circle diffractometer'
_diffrn_measurement_device_type 'SuperNova, Dual, Cu at home/near, AtlasS2'
_diffrn_measurement_method '\w scans'
_diffrn_orient_matrix_type 'CrysAlisPro convention (1999,Acta A55,543-557)'
_diffrn_orient_matrix_UB_11 0.0556378000
_diffrn_orient_matrix_UB_12 0.0705185000
_diffrn_orient_matrix_UB_13 -0.0245836000
_diffrn_orient_matrix_UB_21 -0.1072849000
_diffrn_orient_matrix_UB_22 0.0340056000
_diffrn_orient_matrix_UB_23 -0.0317527000
_diffrn_orient_matrix_UB_31 -0.0080145000
_diffrn_orient_matrix_UB_32 0.0336350000
_diffrn_orient_matrix_UB_33 0.0834750000
_diffrn_radiation_monochromator mirror
_diffrn_radiation_probe x-ray
_diffrn_radiation_type CuK\a
_diffrn_radiation_wavelength 1.54184
_diffrn_reflns_av_R_equivalents 0.0417
_diffrn_reflns_av_unetI/netI 0.0563
_diffrn_reflns_Laue_measured_fraction_full 0.991
_diffrn_reflns_Laue_measured_fraction_max 0.954
_diffrn_reflns_limit_h_max 15
_diffrn_reflns_limit_h_min -16
_diffrn_reflns_limit_k_max 22
_diffrn_reflns_limit_k_min -14
_diffrn_reflns_limit_l_max 20
_diffrn_reflns_limit_l_min -20
_diffrn_reflns_number 13144
_diffrn_reflns_point_group_measured_fraction_full 0.991
_diffrn_reflns_point_group_measured_fraction_max 0.954
_diffrn_reflns_theta_full 67.684
_diffrn_reflns_theta_max 75.395
_diffrn_reflns_theta_min 3.611
_diffrn_source 'micro-focus sealed X-ray tube'
_diffrn_source_type 'SuperNova (Cu) X-ray Source'
_exptl_absorpt_coefficient_mu 7.173
_exptl_absorpt_correction_T_max 1.00000
_exptl_absorpt_correction_T_min 0.58714
_exptl_absorpt_correction_type multi-scan
_exptl_absorpt_process_details
;
CrysAlisPro 1.171.39.46 (Rigaku Oxford Diffraction, 2018)
Empirical absorption correction using spherical harmonics,
 implemented in SCALE3 ABSPACK scaling algorithm.
;
_exptl_crystal_colour colourless
_exptl_crystal_colour_primary colourless
_exptl_crystal_density_diffrn 1.495
_exptl_crystal_description block
_exptl_crystal_F_000 1752
_exptl_crystal_size_max 0.3
_exptl_crystal_size_mid 0.2
_exptl_crystal_size_min 0.01
_refine_diff_density_max 1.594
_refine_diff_density_min -1.427
_refine_diff_density_rms 0.133
_refine_ls_extinction_method none
_refine_ls_goodness_of_fit_ref 1.036
_refine_ls_hydrogen_treatment constr
_refine_ls_matrix_type full
_refine_ls_number_parameters 452
_refine_ls_number_reflns 7604
_refine_ls_number_restraints 30
_refine_ls_restrained_S_all 1.034
_refine_ls_R_factor_all 0.0594
_refine_ls_R_factor_gt 0.0532
_refine_ls_shift/su_max 0.001
_refine_ls_shift/su_mean 0.000
_refine_ls_structure_factor_coef Fsqd
_refine_ls_weighting_details 'w=1/[\s^2^(Fo^2^)+(0.0953P)^2^+2.6026P] where P=(Fo^2^+2Fc^2^)/3'
_refine_ls_weighting_scheme calc
_refine_ls_wR_factor_gt 0.1458
_refine_ls_wR_factor_ref 0.1538
_reflns_Friedel_coverage 0.000
_reflns_number_gt 6698
_reflns_number_total 7604
_reflns_threshold_expression 'I > 2\s(I)'
_cod_data_source_file d0cy01617a2.cif
_cod_data_source_block 18122603
_cod_depositor_comments 'Adding full bibliography for 1559569--1559575.cif.'
_cod_database_code 1559570
_chemical_oxdiff_formula 'C H N Br Pd Cl'
_chemical_oxdiff_usercomment c4a
_shelx_space_group_comment
;
The symmetry employed for this shelxl refinement is uniquely defined
by the following loop, which should always be used as a source of
symmetry information in preference to the above space-group names.
They are only intended as comments.
;
_reflns_odcompleteness_completeness 98.82
_reflns_odcompleteness_iscentric 1
_reflns_odcompleteness_theta 67.46
_olex2_refinement_description
;
1. Fixed Uiso
 At 1.2 times of:
  All C(H) groups
 At 1.5 times of:
  All C(H,H,H) groups
2. Rigid bond restraints
 Cl1A, C0AA
 with sigma for 1-2 distances of 0.01 and sigma for 1-3 distances of 0.01
3. Uiso/Uaniso restraints and constraints
Cl1A \\sim C0AA: within 2A with sigma of 0.04 and sigma for terminal atoms of
0.08
Uanis(C1) \\sim Ueq, Uanis(Cl1) \\sim Ueq: with sigma of 0.01 and sigma for
terminal atoms of 0.02
Uanis(Cl1A) \\sim Ueq, Uanis(C0AA) \\sim Ueq: with sigma of 0.01 and sigma for
terminal atoms of 0.02
4. Others
 Fixed Sof: C1(0.45) H1A(0.45) H1B(0.45) H1C(0.45) C0AA(0.55) H0AA(0.55)
 H0AB(0.55) H0AC(0.55) Cl1(0.55) Cl1A(0.45)
5.a Ternary CH refined with riding coordinates:
 C5(H5), C11(H11), C13(H13), C17(H17), C20(H20), C30(H30)
5.b Aromatic/amide H refined with riding coordinates:
 C21(H21), C22(H22), C24(H24), C25(H25), C26(H26), C27(H27), C28(H28),
 C29(H29), C32(H32), C33(H33), C34(H34), C35(H35)
5.c Idealised Me refined as rotating group:
 C1(H1A,H1B,H1C), C0AA(H0AA,H0AB,H0AC), C31(H31A,H31B,H31C), C36(H36A,H36B,
 H36C), C37(H37A,H37B,H37C), C38(H38A,H38B,H38C), C39(H39A,H39B,H39C), C40(H40A,
 H40B,H40C), C41(H41A,H41B,H41C), C2(H2A,H2B,H2C)
;
_shelx_shelxl_version_number 2014/7
_olex2_submission_special_instructions 'No special instructions were received'
_oxdiff_exptl_absorpt_empirical_details
;
Empirical correction (ABSPACK) includes:
- Absorption correction using spherical harmonics
- Frame scaling
;
_oxdiff_exptl_absorpt_empirical_full_max 1.925
_oxdiff_exptl_absorpt_empirical_full_min 0.667

loop_
_space_group_symop_operation_xyz
'x, y, z'
'-x+1/2, y+1/2, -z+1/2'
'-x, -y, -z'
'x-1/2, -y-1/2, z-1/2'

loop_
_atom_site_label
_atom_site_type_symbol
_atom_site_fract_x
_atom_site_fract_y
_atom_site_fract_z
_atom_site_U_iso_or_equiv
_atom_site_adp_type
_atom_site_occupancy
_atom_site_site_symmetry_order
_atom_site_calc_flag
_atom_site_refinement_flags_posn
_atom_site_refinement_flags_adp
_atom_site_refinement_flags_occupancy
_atom_site_disorder_assembly
_atom_site_disorder_group
Pd1 Pd 0.71607(2) 0.34613(2) 0.57045(2) 0.02487(11) Uani 1 1 d . . . . .
Br2 Br 0.79041(4) -0.01777(3) 0.46973(4) 0.04304(15) Uani 1 1 d . . . . .
Br1 Br 0.66739(6) 0.31629(4) 0.16161(4) 0.05802(19) Uani 1 1 d . . . . .
C1 C 0.650(2) 0.3396(15) 0.6784(13) 0.021(4) Uani 0.45 1 d . U P A 2
H1A H 0.7031 0.3483 0.7228 0.032 Uiso 0.45 1 calc GR . P A 2
H1B H 0.6200 0.2913 0.6834 0.032 Uiso 0.45 1 calc GR . P A 2
H1C H 0.5955 0.3763 0.6786 0.032 Uiso 0.45 1 calc GR . P A 2
C0AA C 0.7666(18) 0.4533(12) 0.5841(9) 0.043(5) Uani 0.55 1 d . U P A 2
H0AA H 0.8257 0.4556 0.6251 0.065 Uiso 0.55 1 calc GR . P A 2
H0AB H 0.7108 0.4835 0.5994 0.065 Uiso 0.55 1 calc GR . P A 2
H0AC H 0.7870 0.4709 0.5342 0.065 Uiso 0.55 1 calc GR . P A 2
N2 N 0.6697(2) 0.23552(19) 0.5352(2) 0.0240(6) Uani 1 1 d . . . . .
N1 N 0.7627(2) 0.34032(19) 0.4539(2) 0.0240(7) Uani 1 1 d . . . . .
C3 C 0.8000(3) 0.4000(2) 0.4073(2) 0.0268(8) Uani 1 1 d . . . . .
C4 C 0.8372(3) 0.1808(3) 0.3532(3) 0.0303(8) Uani 1 1 d . . . . .
C5 C 0.7680(3) 0.2491(2) 0.3379(3) 0.0299(8) Uani 1 1 d . . . . .
H5 H 0.7990 0.2871 0.3063 0.036 Uiso 1 1 calc R . . . .
C6 C 0.6614(3) 0.2217(3) 0.2985(3) 0.0329(9) Uani 1 1 d . . . . .
C7 C 0.7928(3) 0.1254(2) 0.3976(3) 0.0296(8) Uani 1 1 d . . . . .
C8 C 0.7475(3) 0.2760(2) 0.4212(2) 0.0246(7) Uani 1 1 d . . . . .
C9 C 0.6139(3) 0.1827(2) 0.5776(3) 0.0286(8) Uani 1 1 d . . . . .
C10 C 0.6988(3) 0.2179(2) 0.4668(3) 0.0253(8) Uani 1 1 d . . . . .
C11 C 0.6848(3) 0.1456(2) 0.4204(3) 0.0296(9) Uani 1 1 d . . . . .
H11 H 0.6536 0.1064 0.4502 0.036 Uiso 1 1 calc R . . . .
C12 C 0.7266(4) 0.4544(3) 0.3791(3) 0.0347(9) Uani 1 1 d . . . . .
C13 C 0.7827(4) 0.1646(3) 0.6734(3) 0.0359(10) Uani 1 1 d . . . . .
H13 H 0.7974 0.2131 0.6511 0.043 Uiso 1 1 calc R . . . .
C14 C 0.9060(3) 0.4046(3) 0.3954(3) 0.0338(9) Uani 1 1 d . . . . .
C15 C 0.6166(3) 0.1672(3) 0.3425(3) 0.0308(9) Uani 1 1 d . . . . .
C16 C 0.6080(4) 0.2438(3) 0.2257(3) 0.0412(11) Uani 1 1 d . . . . .
C17 C 0.9874(4) 0.3504(3) 0.4351(3) 0.0386(11) Uani 1 1 d . . . . .
H17 H 0.9520 0.3035 0.4434 0.046 Uiso 1 1 calc R . . . .
C18 C 0.5062(3) 0.1714(3) 0.5527(3) 0.0322(9) Uani 1 1 d . . . . .
C19 C 0.6689(4) 0.1455(3) 0.6433(3) 0.0335(9) Uani 1 1 d . . . . .
C20 C 0.4446(3) 0.2173(3) 0.4883(3) 0.0354(9) Uani 1 1 d . . . . .
H20 H 0.4895 0.2251 0.4456 0.042 Uiso 1 1 calc R . . . .
C21 C 0.9359(4) 0.4636(3) 0.3497(3) 0.0454(12) Uani 1 1 d . . . . .
H21 H 1.0059 0.4684 0.3412 0.055 Uiso 1 1 calc R . . . .
C22 C 0.5182(3) 0.1378(3) 0.3159(3) 0.0392(11) Uani 1 1 d . . . . .
H22 H 0.4884 0.1024 0.3465 0.047 Uiso 1 1 calc R . . . .
C23 C 0.8469(4) 0.0602(3) 0.4128(3) 0.0356(9) Uani 1 1 d . . . . .
C24 C 0.9436(4) 0.0486(3) 0.3849(3) 0.0424(11) Uani 1 1 d . . . . .
H24 H 0.9798 0.0045 0.3961 0.051 Uiso 1 1 calc R . . . .
C25 C 0.8633(5) 0.5155(3) 0.3167(3) 0.0475(12) Uani 1 1 d . . . . .
H25 H 0.8842 0.5535 0.2848 0.057 Uiso 1 1 calc R . . . .
C26 C 0.5111(5) 0.0785(3) 0.6581(3) 0.0512(14) Uani 1 1 d . . . . .
H26 H 0.4767 0.0422 0.6842 0.061 Uiso 1 1 calc R . . . .
C27 C 0.4560(4) 0.1184(3) 0.5956(3) 0.0440(12) Uani 1 1 d . . . . .
H27 H 0.3845 0.1096 0.5820 0.053 Uiso 1 1 calc R . . . .
C28 C 0.7603(5) 0.5104(3) 0.3313(3) 0.0433(11) Uani 1 1 d . . . . .
H28 H 0.7120 0.5452 0.3087 0.052 Uiso 1 1 calc R . . . .
C29 C 0.9325(4) 0.1695(3) 0.3237(3) 0.0397(10) Uani 1 1 d . . . . .
H29 H 0.9607 0.2058 0.2933 0.048 Uiso 1 1 calc R . . . .
C30 C 0.6139(4) 0.4535(3) 0.3989(3) 0.0397(10) Uani 1 1 d . . . . .
H30 H 0.6127 0.4240 0.4478 0.048 Uiso 1 1 calc R . . . .
C31 C 0.3430(4) 0.1803(3) 0.4498(4) 0.0454(12) Uani 1 1 d . . . . .
H31A H 0.3594 0.1332 0.4280 0.068 Uiso 1 1 calc GR . . . .
H31B H 0.3099 0.2112 0.4074 0.068 Uiso 1 1 calc GR . . . .
H31C H 0.2963 0.1734 0.4898 0.068 Uiso 1 1 calc GR . . . .
C32 C 0.6148(5) 0.0918(3) 0.6815(3) 0.0467(12) Uani 1 1 d . . . . .
H32 H 0.6501 0.0648 0.7236 0.056 Uiso 1 1 calc R . . . .
C33 C 0.5105(4) 0.2137(3) 0.1989(3) 0.0477(13) Uani 1 1 d . . . . .
H33 H 0.4753 0.2289 0.1498 0.057 Uiso 1 1 calc R . . . .
C34 C 0.9852(4) 0.1030(3) 0.3404(4) 0.0465(12) Uani 1 1 d . . . . .
H34 H 1.0494 0.0950 0.3213 0.056 Uiso 1 1 calc R . . . .
C35 C 0.4651(4) 0.1618(3) 0.2437(4) 0.0487(14) Uani 1 1 d . . . . .
H35 H 0.3990 0.1428 0.2256 0.058 Uiso 1 1 calc R . . . .
C36 C 0.7992(4) 0.1716(3) 0.7642(3) 0.0441(11) Uani 1 1 d . . . . .
H36A H 0.7486 0.2055 0.7812 0.066 Uiso 1 1 calc GR . . . .
H36B H 0.8688 0.1897 0.7810 0.066 Uiso 1 1 calc GR . . . .
H36C H 0.7906 0.1240 0.7880 0.066 Uiso 1 1 calc GR . . . .
C37 C 1.0779(4) 0.3350(4) 0.3857(4) 0.0523(14) Uani 1 1 d . . . . .
H37A H 1.0500 0.3228 0.3315 0.078 Uiso 1 1 calc GR . . . .
H37B H 1.1189 0.2942 0.4091 0.078 Uiso 1 1 calc GR . . . .
H37C H 1.1215 0.3781 0.3856 0.078 Uiso 1 1 calc GR . . . .
C38 C 0.5732(6) 0.5298(4) 0.4157(5) 0.0649(18) Uani 1 1 d . . . . .
H38A H 0.6190 0.5523 0.4584 0.097 Uiso 1 1 calc GR . . . .
H38B H 0.5038 0.5258 0.4312 0.097 Uiso 1 1 calc GR . . . .
H38C H 0.5712 0.5596 0.3681 0.097 Uiso 1 1 calc GR . . . .
C39 C 0.8588(4) 0.1096(4) 0.6433(4) 0.0532(14) Uani 1 1 d . . . . .
H39A H 0.8399 0.0604 0.6575 0.080 Uiso 1 1 calc GR . . . .
H39B H 0.9289 0.1203 0.6676 0.080 Uiso 1 1 calc GR . . . .
H39C H 0.8556 0.1134 0.5859 0.080 Uiso 1 1 calc GR . . . .
C40 C 1.0323(5) 0.3811(4) 0.5180(4) 0.0571(15) Uani 1 1 d . . . . .
H40A H 1.0654 0.4279 0.5113 0.086 Uiso 1 1 calc GR . . . .
H40B H 1.0831 0.3470 0.5438 0.086 Uiso 1 1 calc GR . . . .
H40C H 0.9763 0.3874 0.5506 0.086 Uiso 1 1 calc GR . . . .
C41 C 0.4211(4) 0.2935(3) 0.5221(4) 0.0522(14) Uani 1 1 d . . . . .
H41A H 0.3734 0.2881 0.5616 0.078 Uiso 1 1 calc GR . . . .
H41B H 0.3898 0.3246 0.4792 0.078 Uiso 1 1 calc GR . . . .
H41C H 0.4853 0.3156 0.5465 0.078 Uiso 1 1 calc GR . . . .
C2 C 0.5414(5) 0.4163(6) 0.3330(6) 0.090(3) Uani 1 1 d . . . . .
H2A H 0.5437 0.4424 0.2833 0.135 Uiso 1 1 calc GR . . . .
H2B H 0.4709 0.4168 0.3468 0.135 Uiso 1 1 calc GR . . . .
H2C H 0.5636 0.3661 0.3269 0.135 Uiso 1 1 calc GR . . . .
Cl1 Cl 0.6690(4) 0.3497(4) 0.6950(3) 0.0360(10) Uani 0.55 1 d . U P A 1
Cl1A Cl 0.7714(4) 0.4589(2) 0.6099(3) 0.0335(8) Uani 0.45 1 d . U P A 1

loop_
_atom_site_aniso_label
_atom_site_aniso_U_11
_atom_site_aniso_U_22
_atom_site_aniso_U_33
_atom_site_aniso_U_23
_atom_site_aniso_U_13
_atom_site_aniso_U_12
Pd1 0.02299(16) 0.02368(18) 0.02796(18) -0.00289(10) 0.00319(11) 0.00057(9)
Br2 0.0448(3) 0.0271(3) 0.0574(3) 0.0007(2) 0.0068(2) -0.00251(18)
Br1 0.0668(4) 0.0659(4) 0.0416(3) 0.0147(3) 0.0077(3) 0.0102(3)
C1 0.023(8) 0.032(8) 0.010(8) -0.002(6) 0.008(6) -0.006(5)
C0AA 0.044(6) 0.059(8) 0.023(8) -0.005(6) -0.013(6) -0.003(5)
N2 0.0207(13) 0.0248(16) 0.0264(16) 0.0029(13) 0.0017(12) -0.0002(12)
N1 0.0176(13) 0.0233(17) 0.0314(17) 0.0053(13) 0.0042(13) -0.0033(11)
C3 0.0334(19) 0.023(2) 0.0241(18) 0.0021(15) 0.0055(15) -0.0083(15)
C4 0.0290(19) 0.031(2) 0.032(2) -0.0038(17) 0.0054(16) -0.0011(16)
C5 0.0299(18) 0.028(2) 0.033(2) -0.0041(17) 0.0089(16) -0.0001(16)
C6 0.034(2) 0.030(2) 0.035(2) -0.0072(18) 0.0054(17) 0.0058(17)
C7 0.0268(18) 0.028(2) 0.034(2) -0.0067(17) 0.0039(16) -0.0006(16)
C8 0.0202(15) 0.027(2) 0.0266(18) -0.0036(16) 0.0029(13) 0.0000(14)
C9 0.0307(19) 0.0237(19) 0.033(2) -0.0042(16) 0.0100(16) -0.0059(15)
C10 0.0211(15) 0.0231(19) 0.031(2) 0.0000(16) 0.0023(14) 0.0024(14)
C11 0.0275(19) 0.026(2) 0.037(2) -0.0046(17) 0.0082(17) -0.0011(15)
C12 0.038(2) 0.029(2) 0.036(2) 0.0005(18) 0.0010(18) -0.0036(18)
C13 0.036(2) 0.036(2) 0.034(2) 0.0033(19) -0.0008(18) 0.0001(18)
C14 0.033(2) 0.036(2) 0.034(2) 0.0009(19) 0.0076(17) -0.0079(18)
C15 0.0264(19) 0.029(2) 0.037(2) -0.0135(18) 0.0030(16) 0.0042(16)
C16 0.044(2) 0.041(3) 0.038(2) -0.006(2) 0.003(2) 0.011(2)
C17 0.028(2) 0.042(3) 0.047(3) 0.008(2) 0.0087(19) -0.0026(17)
C18 0.031(2) 0.034(2) 0.032(2) -0.0044(18) 0.0085(17) -0.0069(17)
C19 0.040(2) 0.030(2) 0.031(2) 0.0008(17) 0.0038(18) -0.0011(17)
C20 0.0270(18) 0.036(2) 0.044(2) 0.001(2) 0.0055(17) -0.0021(17)
C21 0.042(2) 0.049(3) 0.047(3) 0.002(2) 0.014(2) -0.014(2)
C22 0.027(2) 0.038(2) 0.053(3) -0.017(2) 0.0064(19) 0.0016(18)
C23 0.035(2) 0.031(2) 0.041(2) -0.0048(19) 0.0056(18) 0.0023(17)
C24 0.035(2) 0.038(3) 0.055(3) -0.004(2) 0.008(2) 0.0112(19)
C25 0.060(3) 0.041(3) 0.043(3) 0.010(2) 0.012(2) -0.012(2)
C26 0.063(3) 0.049(3) 0.041(3) 0.011(2) 0.006(2) -0.026(3)
C27 0.043(2) 0.050(3) 0.039(3) -0.001(2) 0.005(2) -0.023(2)
C28 0.056(3) 0.032(2) 0.040(3) 0.010(2) 0.001(2) -0.003(2)
C29 0.037(2) 0.041(3) 0.043(3) -0.001(2) 0.012(2) -0.003(2)
C30 0.038(2) 0.034(2) 0.046(3) 0.004(2) 0.0013(19) 0.0052(19)
C31 0.028(2) 0.054(3) 0.053(3) -0.003(3) 0.002(2) -0.004(2)
C32 0.061(3) 0.042(3) 0.035(2) 0.009(2) 0.002(2) -0.015(2)
C33 0.043(2) 0.056(3) 0.041(3) -0.013(2) -0.009(2) 0.017(2)
C34 0.035(2) 0.049(3) 0.058(3) -0.009(3) 0.017(2) 0.006(2)
C35 0.032(2) 0.054(3) 0.057(3) -0.024(3) -0.007(2) 0.006(2)
C36 0.038(2) 0.052(3) 0.041(3) 0.001(2) 0.000(2) -0.005(2)
C37 0.034(2) 0.061(4) 0.063(4) 0.001(3) 0.013(2) -0.002(2)
C38 0.064(4) 0.040(3) 0.093(5) 0.000(3) 0.020(4) 0.012(3)
C39 0.045(3) 0.056(3) 0.057(3) -0.012(3) 0.002(2) 0.009(2)
C40 0.051(3) 0.075(4) 0.045(3) 0.005(3) 0.002(2) 0.010(3)
C41 0.043(3) 0.032(3) 0.082(4) -0.007(3) 0.011(3) 0.006(2)
C2 0.040(3) 0.107(7) 0.121(7) -0.057(6) -0.003(4) -0.008(4)
Cl1 0.033(2) 0.046(2) 0.031(2) -0.0028(15) 0.0086(15) 0.0036(14)
Cl1A 0.0395(16) 0.0234(13) 0.036(3) -0.0046(16) -0.002(2) -0.0086(10)

loop_
_atom_type_symbol
_atom_type_description
_atom_type_scat_dispersion_real
_atom_type_scat_dispersion_imag
_atom_type_scat_source
C C 0.0181 0.0091 'International Tables Vol C Tables 4.2.6.8 and 6.1.1.4'
H H 0.0000 0.0000 'International Tables Vol C Tables 4.2.6.8 and 6.1.1.4'
Br Br -0.6763 1.2805 'International Tables Vol C Tables 4.2.6.8 and 6.1.1.4'
Cl Cl 0.3639 0.7018 'International Tables Vol C Tables 4.2.6.8 and 6.1.1.4'
N N 0.0311 0.0180 'International Tables Vol C Tables 4.2.6.8 and 6.1.1.4'
Pd Pd 0.1215 3.9337 'International Tables Vol C Tables 4.2.6.8 and 6.1.1.4'

loop_
_geom_angle_atom_site_label_1
_geom_angle_atom_site_label_2
_geom_angle_atom_site_label_3
_geom_angle
_geom_angle_site_symmetry_1
_geom_angle_site_symmetry_3
_geom_angle_publ_flag
C1 Pd1 N2 93.3(7) . . ?
C1 Pd1 N1 170.3(6) . . ?
C0AA Pd1 C1 96.5(8) . . ?
C0AA Pd1 N2 170.1(5) . . ?
C0AA Pd1 N1 91.7(5) . . ?
N2 Pd1 Cl1 100.67(18) . . ?
N2 Pd1 Cl1A 177.31(16) . . ?
N1 Pd1 N2 78.45(13) . . ?
N1 Pd1 Cl1 178.53(19) . . ?
N1 Pd1 Cl1A 101.74(16) . . ?
Cl1A Pd1 Cl1 79.08(19) . . ?
Pd1 C1 H1A 109.5 . . ?
Pd1 C1 H1B 109.5 . . ?
Pd1 C1 H1C 109.5 . . ?
H1A C1 H1B 109.5 . . ?
H1A C1 H1C 109.5 . . ?
H1B C1 H1C 109.5 . . ?
Pd1 C0AA H0AA 109.5 . . ?
Pd1 C0AA H0AB 109.5 . . ?
Pd1 C0AA H0AC 109.5 . . ?
H0AA C0AA H0AB 109.5 . . ?
H0AA C0AA H0AC 109.5 . . ?
H0AB C0AA H0AC 109.5 . . ?
C9 N2 Pd1 128.5(3) . . ?
C10 N2 Pd1 112.0(3) . . ?
C10 N2 C9 119.5(4) . . ?
C3 N1 Pd1 127.6(3) . . ?
C8 N1 Pd1 113.0(3) . . ?
C8 N1 C3 119.2(4) . . ?
C12 C3 N1 116.9(4) . . ?
C14 C3 N1 120.7(4) . . ?
C14 C3 C12 122.3(4) . . ?
C7 C4 C5 113.6(4) . . ?
C29 C4 C5 125.3(4) . . ?
C29 C4 C7 120.9(4) . . ?
C4 C5 H5 113.2 . . ?
C4 C5 C6 106.4(4) . . ?
C4 C5 C8 105.4(4) . . ?
C6 C5 H5 113.2 . . ?
C6 C5 C8 104.6(3) . . ?
C8 C5 H5 113.2 . . ?
C15 C6 C5 113.9(4) . . ?
C16 C6 C5 127.5(5) . . ?
C16 C6 C15 118.6(4) . . ?
C4 C7 C11 113.5(4) . . ?
C23 C7 C4 118.7(4) . . ?
C23 C7 C11 127.7(4) . . ?
N1 C8 C5 129.7(4) . . ?
N1 C8 C10 118.2(4) . . ?
C10 C8 C5 112.0(3) . . ?
C18 C9 N2 118.7(4) . . ?
C19 C9 N2 118.3(4) . . ?
C19 C9 C18 123.0(4) . . ?
N2 C10 C8 118.0(4) . . ?
N2 C10 C11 129.7(4) . . ?
C8 C10 C11 112.2(4) . . ?
C7 C11 H11 113.1 . . ?
C7 C11 C15 106.8(4) . . ?
C10 C11 C7 106.3(3) . . ?
C10 C11 H11 113.1 . . ?
C10 C11 C15 103.8(3) . . ?
C15 C11 H11 113.1 . . ?
C3 C12 C30 122.3(4) . . ?
C28 C12 C3 117.5(4) . . ?
C28 C12 C30 120.2(5) . . ?
C19 C13 H13 107.4 . . ?
C36 C13 H13 107.4 . . ?
C36 C13 C19 111.2(4) . . ?
C36 C13 C39 111.7(5) . . ?
C39 C13 H13 107.4 . . ?
C39 C13 C19 111.6(4) . . ?
C3 C14 C17 121.8(4) . . ?
C21 C14 C3 117.3(5) . . ?
C21 C14 C17 120.8(4) . . ?
C6 C15 C11 113.7(4) . . ?
C22 C15 C6 121.1(5) . . ?
C22 C15 C11 125.2(5) . . ?
C6 C16 Br1 120.4(4) . . ?
C6 C16 C33 120.2(5) . . ?
C33 C16 Br1 119.5(4) . . ?
C14 C17 H17 108.2 . . ?
C14 C17 C37 113.9(5) . . ?
C14 C17 C40 108.8(4) . . ?
C37 C17 H17 108.2 . . ?
C37 C17 C40 109.2(5) . . ?
C40 C17 H17 108.2 . . ?
C9 C18 C20 122.9(4) . . ?
C27 C18 C9 116.2(4) . . ?
C27 C18 C20 120.8(4) . . ?
C9 C19 C13 121.3(4) . . ?
C32 C19 C9 117.6(4) . . ?
C32 C19 C13 121.1(4) . . ?
C18 C20 H20 107.4 . . ?
C18 C20 C31 113.9(4) . . ?
C18 C20 C41 109.8(4) . . ?
C31 C20 H20 107.4 . . ?
C41 C20 H20 107.4 . . ?
C41 C20 C31 110.6(4) . . ?
C14 C21 H21 119.3 . . ?
C25 C21 C14 121.4(5) . . ?
C25 C21 H21 119.3 . . ?
C15 C22 H22 120.3 . . ?
C35 C22 C15 119.4(5) . . ?
C35 C22 H22 120.3 . . ?
C7 C23 Br2 121.0(3) . . ?
C7 C23 C24 121.1(5) . . ?
C24 C23 Br2 117.8(4) . . ?
C23 C24 H24 120.3 . . ?
C34 C24 C23 119.4(5) . . ?
C34 C24 H24 120.3 . . ?
C21 C25 H25 120.1 . . ?
C28 C25 C21 119.7(5) . . ?
C28 C25 H25 120.1 . . ?
C27 C26 H26 119.5 . . ?
C32 C26 H26 119.5 . . ?
C32 C26 C27 120.9(5) . . ?
C18 C27 H27 119.4 . . ?
C26 C27 C18 121.2(5) . . ?
C26 C27 H27 119.4 . . ?
C12 C28 H28 119.2 . . ?
C25 C28 C12 121.5(5) . . ?
C25 C28 H28 119.2 . . ?
C4 C29 H29 120.6 . . ?
C4 C29 C34 118.8(5) . . ?
C34 C29 H29 120.6 . . ?
C12 C30 H30 107.4 . . ?
C38 C30 C12 112.8(5) . . ?
C38 C30 H30 107.4 . . ?
C2 C30 C12 111.2(5) . . ?
C2 C30 H30 107.4 . . ?
C2 C30 C38 110.3(6) . . ?
C20 C31 H31A 109.5 . . ?
C20 C31 H31B 109.5 . . ?
C20 C31 H31C 109.5 . . ?
H31A C31 H31B 109.5 . . ?
H31A C31 H31C 109.5 . . ?
H31B C31 H31C 109.5 . . ?
C19 C32 H32 119.5 . . ?
C26 C32 C19 121.0(5) . . ?
C26 C32 H32 119.5 . . ?
C16 C33 H33 119.5 . . ?
C35 C33 C16 121.0(5) . . ?
C35 C33 H33 119.5 . . ?
C24 C34 C29 121.0(4) . . ?
C24 C34 H34 119.5 . . ?
C29 C34 H34 119.5 . . ?
C22 C35 H35 120.1 . . ?
C33 C35 C22 119.7(5) . . ?
C33 C35 H35 120.1 . . ?
C13 C36 H36A 109.5 . . ?
C13 C36 H36B 109.5 . . ?
C13 C36 H36C 109.5 . . ?
H36A C36 H36B 109.5 . . ?
H36A C36 H36C 109.5 . . ?
H36B C36 H36C 109.5 . . ?
C17 C37 H37A 109.5 . . ?
C17 C37 H37B 109.5 . . ?
C17 C37 H37C 109.5 . . ?
H37A C37 H37B 109.5 . . ?
H37A C37 H37C 109.5 . . ?
H37B C37 H37C 109.5 . . ?
C30 C38 H38A 109.5 . . ?
C30 C38 H38B 109.5 . . ?
C30 C38 H38C 109.5 . . ?
H38A C38 H38B 109.5 . . ?
H38A C38 H38C 109.5 . . ?
H38B C38 H38C 109.5 . . ?
C13 C39 H39A 109.5 . . ?
C13 C39 H39B 109.5 . . ?
C13 C39 H39C 109.5 . . ?
H39A C39 H39B 109.5 . . ?
H39A C39 H39C 109.5 . . ?
H39B C39 H39C 109.5 . . ?
C17 C40 H40A 109.5 . . ?
C17 C40 H40B 109.5 . . ?
C17 C40 H40C 109.5 . . ?
H40A C40 H40B 109.5 . . ?
H40A C40 H40C 109.5 . . ?
H40B C40 H40C 109.5 . . ?
C20 C41 H41A 109.5 . . ?
C20 C41 H41B 109.5 . . ?
C20 C41 H41C 109.5 . . ?
H41A C41 H41B 109.5 . . ?
H41A C41 H41C 109.5 . . ?
H41B C41 H41C 109.5 . . ?
C30 C2 H2A 109.5 . . ?
C30 C2 H2B 109.5 . . ?
C30 C2 H2C 109.5 . . ?
H2A C2 H2B 109.5 . . ?
H2A C2 H2C 109.5 . . ?
H2B C2 H2C 109.5 . . ?

loop_
_geom_bond_atom_site_label_1
_geom_bond_atom_site_label_2
_geom_bond_distance
_geom_bond_site_symmetry_2
_geom_bond_publ_flag
Pd1 C1 2.09(2) . ?
Pd1 C0AA 2.05(2) . ?
Pd1 N2 2.149(3) . ?
Pd1 N1 2.113(4) . ?
Pd1 Cl1 2.242(6) . ?
Pd1 Cl1A 2.232(4) . ?
Br2 C23 1.894(5) . ?
Br1 C16 1.910(6) . ?
C1 H1A 0.9600 . ?
C1 H1B 0.9600 . ?
C1 H1C 0.9600 . ?
C0AA H0AA 0.9600 . ?
C0AA H0AB 0.9600 . ?
C0AA H0AC 0.9600 . ?
N2 C9 1.432(5) . ?
N2 C10 1.288(6) . ?
N1 C3 1.447(5) . ?
N1 C8 1.290(5) . ?
C3 C12 1.403(6) . ?
C3 C14 1.398(6) . ?
C4 C5 1.523(6) . ?
C4 C7 1.408(7) . ?
C4 C29 1.388(6) . ?
C5 H5 0.9800 . ?
C5 C6 1.526(6) . ?
C5 C8 1.532(6) . ?
C6 C15 1.395(7) . ?
C6 C16 1.382(7) . ?
C7 C11 1.525(6) . ?
C7 C23 1.376(7) . ?
C8 C10 1.480(6) . ?
C9 C18 1.409(6) . ?
C9 C19 1.404(7) . ?
C10 C11 1.520(6) . ?
C11 H11 0.9800 . ?
C11 C15 1.531(6) . ?
C12 C28 1.391(7) . ?
C12 C30 1.521(7) . ?
C13 H13 0.9800 . ?
C13 C19 1.524(6) . ?
C13 C36 1.516(7) . ?
C13 C39 1.521(7) . ?
C14 C17 1.524(7) . ?
C14 C21 1.395(7) . ?
C15 C22 1.390(6) . ?
C16 C33 1.387(8) . ?
C17 H17 0.9800 . ?
C17 C37 1.529(7) . ?
C17 C40 1.541(8) . ?
C18 C20 1.506(7) . ?
C18 C27 1.401(7) . ?
C19 C32 1.392(7) . ?
C20 H20 0.9800 . ?
C20 C31 1.535(6) . ?
C20 C41 1.534(7) . ?
C21 H21 0.9300 . ?
C21 C25 1.388(9) . ?
C22 H22 0.9300 . ?
C22 C35 1.383(8) . ?
C23 C24 1.392(6) . ?
C24 H24 0.9300 . ?
C24 C34 1.380(8) . ?
C25 H25 0.9300 . ?
C25 C28 1.375(8) . ?
C26 H26 0.9300 . ?
C26 C27 1.392(8) . ?
C26 C32 1.361(8) . ?
C27 H27 0.9300 . ?
C28 H28 0.9300 . ?
C29 H29 0.9300 . ?
C29 C34 1.391(8) . ?
C30 H30 0.9800 . ?
C30 C38 1.513(8) . ?
C30 C2 1.511(9) . ?
C31 H31A 0.9600 . ?
C31 H31B 0.9600 . ?
C31 H31C 0.9600 . ?
C32 H32 0.9300 . ?
C33 H33 0.9300 . ?
C33 C35 1.375(10) . ?
C34 H34 0.9300 . ?
C35 H35 0.9300 . ?
C36 H36A 0.9600 . ?
C36 H36B 0.9600 . ?
C36 H36C 0.9600 . ?
C37 H37A 0.9600 . ?
C37 H37B 0.9600 . ?
C37 H37C 0.9600 . ?
C38 H38A 0.9600 . ?
C38 H38B 0.9600 . ?
C38 H38C 0.9600 . ?
C39 H39A 0.9600 . ?
C39 H39B 0.9600 . ?
C39 H39C 0.9600 . ?
C40 H40A 0.9600 . ?
C40 H40B 0.9600 . ?
C40 H40C 0.9600 . ?
C41 H41A 0.9600 . ?
C41 H41B 0.9600 . ?
C41 H41C 0.9600 . ?
C2 H2A 0.9600 . ?
C2 H2B 0.9600 . ?
C2 H2C 0.9600 . ?

loop_
_geom_torsion_atom_site_label_1
_geom_torsion_atom_site_label_2
_geom_torsion_atom_site_label_3
_geom_torsion_atom_site_label_4
_geom_torsion
_geom_torsion_site_symmetry_1
_geom_torsion_site_symmetry_2
_geom_torsion_site_symmetry_3
_geom_torsion_site_symmetry_4
_geom_torsion_publ_flag
Pd1 N2 C9 C18 102.3(4) . . . . ?
Pd1 N2 C9 C19 -76.5(5) . . . . ?
Pd1 N2 C10 C8 -6.0(4) . . . . ?
Pd1 N2 C10 C11 178.7(3) . . . . ?
Pd1 N1 C3 C12 -69.1(5) . . . . ?
Pd1 N1 C3 C14 107.6(4) . . . . ?
Pd1 N1 C8 C5 178.6(3) . . . . ?
Pd1 N1 C8 C10 1.6(4) . . . . ?
Br2 C23 C24 C34 177.4(4) . . . . ?
Br1 C16 C33 C35 -179.6(4) . . . . ?
N2 C9 C18 C20 -5.7(7) . . . . ?
N2 C9 C18 C27 179.1(4) . . . . ?
N2 C9 C19 C13 4.8(6) . . . . ?
N2 C9 C19 C32 -177.1(4) . . . . ?
N2 C10 C11 C7 -130.0(4) . . . . ?
N2 C10 C11 C15 117.7(5) . . . . ?
N1 C3 C12 C28 -177.3(4) . . . . ?
N1 C3 C12 C30 2.6(6) . . . . ?
N1 C3 C14 C17 -4.1(7) . . . . ?
N1 C3 C14 C21 179.9(4) . . . . ?
N1 C8 C10 N2 3.2(5) . . . . ?
N1 C8 C10 C11 179.3(3) . . . . ?
C3 N1 C8 C5 3.4(6) . . . . ?
C3 N1 C8 C10 -173.7(3) . . . . ?
C3 C12 C28 C25 -4.4(8) . . . . ?
C3 C12 C30 C38 140.5(5) . . . . ?
C3 C12 C30 C2 -95.1(7) . . . . ?
C3 C14 C17 C37 148.9(5) . . . . ?
C3 C14 C17 C40 -88.9(6) . . . . ?
C3 C14 C21 C25 -0.6(8) . . . . ?
C4 C5 C6 C15 54.6(5) . . . . ?
C4 C5 C6 C16 -124.1(5) . . . . ?
C4 C5 C8 N1 125.9(4) . . . . ?
C4 C5 C8 C10 -56.9(4) . . . . ?
C4 C7 C11 C10 -56.7(5) . . . . ?
C4 C7 C11 C15 53.6(5) . . . . ?
C4 C7 C23 Br2 -178.4(3) . . . . ?
C4 C7 C23 C24 -0.3(7) . . . . ?
C4 C29 C34 C24 0.5(9) . . . . ?
C5 C4 C7 C11 0.2(5) . . . . ?
C5 C4 C7 C23 178.0(4) . . . . ?
C5 C4 C29 C34 -177.7(5) . . . . ?
C5 C6 C15 C11 -0.8(5) . . . . ?
C5 C6 C15 C22 178.2(4) . . . . ?
C5 C6 C16 Br1 0.4(7) . . . . ?
C5 C6 C16 C33 -179.3(4) . . . . ?
C5 C8 C10 N2 -174.4(3) . . . . ?
C5 C8 C10 C11 1.8(4) . . . . ?
C6 C5 C8 N1 -122.1(4) . . . . ?
C6 C5 C8 C10 55.1(4) . . . . ?
C6 C15 C22 C35 1.6(7) . . . . ?
C6 C16 C33 C35 0.1(8) . . . . ?
C7 C4 C5 C6 -54.2(5) . . . . ?
C7 C4 C5 C8 56.5(5) . . . . ?
C7 C4 C29 C34 -1.6(8) . . . . ?
C7 C11 C15 C6 -53.4(5) . . . . ?
C7 C11 C15 C22 127.6(4) . . . . ?
C7 C23 C24 C34 -0.7(8) . . . . ?
C8 N1 C3 C12 105.4(5) . . . . ?
C8 N1 C3 C14 -77.9(5) . . . . ?
C8 C5 C6 C15 -56.6(5) . . . . ?
C8 C5 C6 C16 124.6(5) . . . . ?
C8 C10 C11 C7 54.5(4) . . . . ?
C8 C10 C11 C15 -57.9(4) . . . . ?
C9 N2 C10 C8 174.4(3) . . . . ?
C9 N2 C10 C11 -0.9(6) . . . . ?
C9 C18 C20 C31 159.5(4) . . . . ?
C9 C18 C20 C41 -75.8(5) . . . . ?
C9 C18 C27 C26 -1.2(8) . . . . ?
C9 C19 C32 C26 -2.8(8) . . . . ?
C10 N2 C9 C18 -78.2(5) . . . . ?
C10 N2 C9 C19 103.0(5) . . . . ?
C10 C11 C15 C6 58.6(4) . . . . ?
C10 C11 C15 C22 -120.4(4) . . . . ?
C11 C7 C23 Br2 -0.9(7) . . . . ?
C11 C7 C23 C24 177.1(5) . . . . ?
C11 C15 C22 C35 -179.4(4) . . . . ?
C12 C3 C14 C17 172.3(4) . . . . ?
C12 C3 C14 C21 -3.7(7) . . . . ?
C13 C19 C32 C26 175.3(5) . . . . ?
C14 C3 C12 C28 6.2(7) . . . . ?
C14 C3 C12 C30 -173.9(4) . . . . ?
C14 C21 C25 C28 2.2(9) . . . . ?
C15 C6 C16 Br1 -178.3(3) . . . . ?
C15 C6 C16 C33 2.0(7) . . . . ?
C15 C22 C35 C33 0.5(7) . . . . ?
C16 C6 C15 C11 178.1(4) . . . . ?
C16 C6 C15 C22 -2.9(6) . . . . ?
C16 C33 C35 C22 -1.4(8) . . . . ?
C17 C14 C21 C25 -176.7(5) . . . . ?
C18 C9 C19 C13 -173.9(4) . . . . ?
C18 C9 C19 C32 4.2(7) . . . . ?
C19 C9 C18 C20 173.1(4) . . . . ?
C19 C9 C18 C27 -2.2(7) . . . . ?
C20 C18 C27 C26 -176.6(5) . . . . ?
C21 C14 C17 C37 -35.2(7) . . . . ?
C21 C14 C17 C40 87.0(6) . . . . ?
C21 C25 C28 C12 0.4(9) . . . . ?
C23 C7 C11 C10 125.8(5) . . . . ?
C23 C7 C11 C15 -124.0(5) . . . . ?
C23 C24 C34 C29 0.6(9) . . . . ?
C27 C18 C20 C31 -25.5(7) . . . . ?
C27 C18 C20 C41 99.2(5) . . . . ?
C27 C26 C32 C19 -0.4(10) . . . . ?
C28 C12 C30 C38 -39.7(7) . . . . ?
C28 C12 C30 C2 84.8(7) . . . . ?
C29 C4 C5 C6 122.1(5) . . . . ?
C29 C4 C5 C8 -127.1(5) . . . . ?
C29 C4 C7 C11 -176.3(4) . . . . ?
C29 C4 C7 C23 1.5(7) . . . . ?
C30 C12 C28 C25 175.7(5) . . . . ?
C32 C26 C27 C18 2.5(10) . . . . ?
C36 C13 C19 C9 134.1(5) . . . . ?
C36 C13 C19 C32 -44.0(7) . . . . ?
C39 C13 C19 C9 -100.5(6) . . . . ?
C39 C13 C19 C32 81.5(6) . . . . ?
